data_4500396
loop_
_publ_author_name
'Felsmann, Marika'
'Eissmann, Frank'
'Schwarzer, Anke'
'Weber, Edwin'

_publ_section_title
;
 Competitive Interactions in the Crystal Structures of Benzils Effected by
 Different Halogen Substitution
;
_journal_issue 4
_journal_name_full 'Crystal Growth &amp; Design'
_journal_page_first 982
_journal_paper_doi 10.1021/cg101495f
_journal_volume 11
_journal_year 2011
_chemical_formula_moiety 'C14 H8 I2 O2'
_chemical_formula_sum 'C14 H8 I2 O2'
_chemical_formula_weight 462.00
_chemical_name_common 4,4'-Diiodobenzil
_chemical_name_systematic 1,2-Bis(4-iodophenyl)ethane-1,2-dione
_space_group_IT_number 18
_symmetry_cell_setting orthorhombic
_symmetry_space_group_name_Hall 'P 2 2ab'
_symmetry_space_group_name_H-M 'P 21 21 2'
_atom_sites_solution_hydrogens geom
_atom_sites_solution_primary direct
_atom_sites_solution_secondary difmap
_audit_creation_method SHELXL-97
_cell_angle_alpha 90.00
_cell_angle_beta 90.00
_cell_angle_gamma 90.00
_cell_formula_units_Z 2
_cell_length_a 5.8782(8)
_cell_length_b 27.120(4)
_cell_length_c 4.1474(4)
_cell_measurement_reflns_used 9938
_cell_measurement_temperature 153(2)
_cell_measurement_theta_max 47.19
_cell_measurement_theta_min 3.01
_cell_volume 661.17(15)
_computing_cell_refinement 'SAINT (Bruker, 2007)'
_computing_data_collection 'APEX2 (Bruker, 2007)'
_computing_data_reduction 'SAINT (Bruker, 2007)'
_computing_molecular_graphics 'SHELXTL (Sheldrick, 2008) and ORTEP-3 (Farrugia, 1997)'
_computing_publication_material 'SHELXTL (Sheldrick, 2008) and PLATON (Spek, 2009)'
_computing_structure_refinement 'SHELXL97 (Sheldrick, 2008)'
_computing_structure_solution 'SHELXS97 (Sheldrick, 2008)'
_diffrn_ambient_temperature 153(2)
_diffrn_measured_fraction_theta_full 0.987
_diffrn_measured_fraction_theta_max 0.987
_diffrn_measurement_device_type 'Bruker Kappa APEXII CCD'
_diffrn_measurement_method '\f and \w scans'
_diffrn_radiation_monochromator graphite
_diffrn_radiation_source 'fine-focus sealed tube'
_diffrn_radiation_type MoK\a
_diffrn_radiation_wavelength 0.71073
_diffrn_reflns_av_R_equivalents 0.0357
_diffrn_reflns_av_sigmaI/netI 0.0206
_diffrn_reflns_limit_h_max 8
_diffrn_reflns_limit_h_min -8
_diffrn_reflns_limit_k_max 36
_diffrn_reflns_limit_k_min -36
_diffrn_reflns_limit_l_max 5
_diffrn_reflns_limit_l_min -5
_diffrn_reflns_number 15687
_diffrn_reflns_theta_full 28.98
_diffrn_reflns_theta_max 28.98
_diffrn_reflns_theta_min 3.55
_exptl_absorpt_coefficient_mu 4.746
_exptl_absorpt_correction_T_max 0.7489
_exptl_absorpt_correction_T_min 0.4392
_exptl_absorpt_correction_type multi-scan
_exptl_absorpt_process_details 'SADABS (Bruker, 2007)'
_exptl_crystal_colour yellow
_exptl_crystal_density_diffrn 2.321
_exptl_crystal_density_method 'not measured'
_exptl_crystal_description block
_exptl_crystal_F_000 428
_exptl_crystal_size_max 0.55
_exptl_crystal_size_mid 0.39
_exptl_crystal_size_min 0.10
_refine_diff_density_max 0.616
_refine_diff_density_min -1.073
_refine_diff_density_rms 0.134
_refine_ls_abs_structure_details 'Flack H D (1983), Acta Cryst. A39, 876-881'
_refine_ls_abs_structure_Flack 0.01(5)
_refine_ls_extinction_method none
_refine_ls_goodness_of_fit_ref 1.368
_refine_ls_hydrogen_treatment constr
_refine_ls_matrix_type full
_refine_ls_number_parameters 82
_refine_ls_number_reflns 1742
_refine_ls_number_restraints 0
_refine_ls_restrained_S_all 1.368
_refine_ls_R_factor_all 0.0232
_refine_ls_R_factor_gt 0.0230
_refine_ls_shift/su_max 0.001
_refine_ls_shift/su_mean 0.000
_refine_ls_structure_factor_coef Fsqd
_refine_ls_weighting_details 'calc w=1/[\s^2^(Fo^2^)+(0.0000P)^2^+1.7222P] where P=(Fo^2^+2Fc^2^)/3'
_refine_ls_weighting_scheme calc
_refine_ls_wR_factor_gt 0.0576
_refine_ls_wR_factor_ref 0.0577
_reflns_number_gt 1731
_reflns_number_total 1742
_reflns_threshold_expression >2sigma(I)
_cod_data_source_file cg101495f_si_004.cif
_cod_data_source_block diiodobenzil
_cod_depositor_comments
;
The following automatic conversions were performed:

'_symmetry_cell_setting' value 'Orthorhombic' changed to
'orthorhombic' according to
/home/saulius/struct/CIF-dictionaries/cif_core.dic dictionary named
'cif_core.dic' version 2.4.1 from 2010-06-29.

Automatic conversion script
Id: cif_fix_values 1715 2011-07-08 13:25:40Z adriana 
;
_cod_original_cell_volume 661.17(14)
_cod_original_sg_symbol_H-M P2(1)2(1)2
_cod_database_code 4500396

loop_
_symmetry_equiv_pos_as_xyz
'x, y, z'
'-x, -y, z'
'-x+1/2, y+1/2, -z'
'x+1/2, -y+1/2, -z'

loop_
_atom_site_label
_atom_site_type_symbol
_atom_site_fract_x
_atom_site_fract_y
_atom_site_fract_z
_atom_site_U_iso_or_equiv
_atom_site_adp_type
_atom_site_occupancy
_atom_site_symmetry_multiplicity
_atom_site_calc_flag
_atom_site_refinement_flags
I1 I 1.02062(4) -0.204950(9) 0.12492(6) 0.02283(8) Uani 1 1 d .
O1 O 0.2708(5) -0.03229(11) 0.8349(10) 0.0293(7) Uani 1 1 d .
C1 C 0.4492(7) -0.02639(14) 0.6945(9) 0.0196(7) Uani 1 1 d .
C2 C 0.5820(6) -0.06705(13) 0.5519(8) 0.0158(7) Uani 1 1 d .
C3 C 0.5014(6) -0.11560(13) 0.5836(8) 0.0191(6) Uani 1 1 d .
H3 H 0.3611 -0.1214 0.6909 0.023 Uiso 1 1 calc R
C4 C 0.6221(7) -0.15495(15) 0.4619(10) 0.0212(8) Uani 1 1 d .
H4 H 0.5665 -0.1876 0.4858 0.025 Uiso 1 1 calc R
C5 C 0.8265(7) -0.14606(14) 0.3037(9) 0.0173(7) Uani 1 1 d .
C6 C 0.9075(7) -0.09841(16) 0.2595(11) 0.0215(8) Uani 1 1 d .
H6 H 1.0457 -0.0928 0.1465 0.026 Uiso 1 1 calc R
C7 C 0.7835(6) -0.05886(13) 0.3830(12) 0.0203(7) Uani 1 1 d .
H7 H 0.8366 -0.0261 0.3519 0.024 Uiso 1 1 calc R

loop_
_atom_site_aniso_label
_atom_site_aniso_U_11
_atom_site_aniso_U_22
_atom_site_aniso_U_33
_atom_site_aniso_U_23
_atom_site_aniso_U_13
_atom_site_aniso_U_12
I1 0.02866(12) 0.01772(11) 0.02211(11) -0.00332(10) -0.00042(11) 0.00330(9)
O1 0.0269(14) 0.0193(13) 0.042(2) 0.0020(15) 0.0096(15) 0.0003(11)
C1 0.0185(16) 0.0177(17) 0.0227(18) 0.0001(13) -0.0008(14) 0.0000(14)
C2 0.0199(16) 0.0132(15) 0.0144(17) 0.0007(12) -0.0021(12) -0.0017(12)
C3 0.0193(15) 0.0176(14) 0.0204(15) 0.0041(13) 0.0005(16) -0.0024(13)
C4 0.0223(18) 0.0155(17) 0.026(2) 0.0034(14) -0.0008(14) -0.0033(14)
C5 0.0218(17) 0.0157(17) 0.0143(18) 0.0010(13) -0.0027(12) 0.0025(13)
C6 0.0223(19) 0.0185(17) 0.0238(17) 0.0019(15) 0.0047(14) -0.0005(15)
C7 0.0240(16) 0.0106(14) 0.0262(18) 0.0021(18) 0.0014(19) -0.0026(12)

loop_
_atom_type_symbol
_atom_type_description
_atom_type_scat_dispersion_real
_atom_type_scat_dispersion_imag
_atom_type_scat_source
C C 0.0033 0.0016 'International Tables Vol C Tables 4.2.6.8 and 6.1.1.4'
H H 0.0000 0.0000 'International Tables Vol C Tables 4.2.6.8 and 6.1.1.4'
O O 0.0106 0.0060 'International Tables Vol C Tables 4.2.6.8 and 6.1.1.4'
I I -0.4742 1.8119 'International Tables Vol C Tables 4.2.6.8 and 6.1.1.4'

loop_
_geom_angle_atom_site_label_1
_geom_angle_atom_site_label_2
_geom_angle_atom_site_label_3
_geom_angle
_geom_angle_site_symmetry_3
O1 C1 C2 123.5(4) .
O1 C1 C1 117.1(4) 2_655
C2 C1 C1 119.1(4) 2_655
C7 C2 C3 118.9(3) .
C7 C2 C1 122.1(3) .
C3 C2 C1 119.0(3) .
C4 C3 C2 121.2(4) .
C4 C3 H3 119.4 .
C2 C3 H3 119.4 .
C3 C4 C5 118.9(4) .
C3 C4 H4 120.5 .
C5 C4 H4 120.5 .
C6 C5 C4 121.3(4) .
C6 C5 I1 118.3(3) .
C4 C5 I1 120.3(3) .
C5 C6 C7 119.2(4) .
C5 C6 H6 120.4 .
C7 C6 H6 120.4 .
C2 C7 C6 120.4(3) .
C2 C7 H7 119.8 .
C6 C7 H7 119.8 .

loop_
_geom_bond_atom_site_label_1
_geom_bond_atom_site_label_2
_geom_bond_distance
_geom_bond_site_symmetry_2
I1 C5 2.098(4) .
O1 C1 1.210(5) .
C1 C2 1.475(5) .
C1 C1 1.551(8) 2_655
C2 C7 1.394(5) .
C2 C3 1.405(5) .
C3 C4 1.377(6) .
C3 H3 0.9500 .
C4 C5 1.390(6) .
C4 H4 0.9500 .
C5 C6 1.390(6) .
C6 C7 1.395(6) .
C6 H6 0.9500 .
C7 H7 0.9500 .

loop_
_geom_hbond_atom_site_label_D
_geom_hbond_atom_site_label_H
_geom_hbond_atom_site_label_A
_geom_hbond_distance_DH
_geom_hbond_distance_HA
_geom_hbond_distance_DA
_geom_hbond_angle_DHA
_geom_hbond_site_symmetry_A
C6 H6 O1 0.95 2.47 3.298(5) 145.2 1_654
C7 H7 O1 0.95 2.63 3.119(5) 112.3 2_655

loop_
_geom_torsion_atom_site_label_1
_geom_torsion_atom_site_label_2
_geom_torsion_atom_site_label_3
_geom_torsion_atom_site_label_4
_geom_torsion
_geom_torsion_site_symmetry_1
_geom_torsion_site_symmetry_3
_geom_torsion_site_symmetry_4
O1 C1 C2 C7 178.0(4) . . .
C1 C1 C2 C7 -7.8(5) 2_655 . .
O1 C1 C2 C3 -1.1(6) . . .
C1 C1 C2 C3 173.1(3) 2_655 . .
C7 C2 C3 C4 2.5(6) . . .
C1 C2 C3 C4 -178.3(3) . . .
C2 C3 C4 C5 -0.4(6) . . .
C3 C4 C5 C6 -1.6(6) . . .
C3 C4 C5 I1 178.4(3) . . .
C4 C5 C6 C7 1.5(6) . . .
I1 C5 C6 C7 -178.6(3) . . .
C3 C2 C7 C6 -2.7(6) . . .
C1 C2 C7 C6 178.2(4) . . .
C5 C6 C7 C2 0.7(7) . . .
O1 C1 C1 O1 114.5(6) . 2_655 2_655
